data_7237735
loop_
_publ_author_name
'Yu, Yizhe'
'Yu, Changjiang'
'Wu, Qinghua'
'Wang, Hua'
'Jiao, Lijuan'
'Wong, Wai-Yeung'
'Hao, Erhong'

_publ_section_title
;
 Pure E/Z isomers of N-methylpyrrole-benzohydrazide-based BF2 complexes:
 remarkable aggregation-, crystallization-induced emission switching
 properties and application in sensing intracellular pH microenvironment
;
_journal_issue 15
_journal_name_full 'Journal of Materials Chemistry C'
_journal_page_first 4533
_journal_paper_doi 10.1039/C9TC00473D
_journal_volume 7
_journal_year 2019
_chemical_formula_moiety 'C14 H13 B F2 N3 O2'
_chemical_formula_sum 'C14 H13 B F2 N3 O2'
_chemical_formula_weight 304.08
_space_group_crystal_system monoclinic
_space_group_IT_number 11
_space_group_name_Hall '-P 2yb'
_space_group_name_H-M_alt 'P 1 21/m 1'
_atom_sites_solution_hydrogens mixed
_atom_sites_solution_primary iterative
_audit_creation_date 2019-01-02
_audit_creation_method
;
Olex2 1.2-beta
(compiled 2018.05.29 svn.r3508 for OlexSys, GUI svn.r5506)
;
_audit_update_record
;
2019-01-02 deposited with the CCDC.	2019-03-11 downloaded from the CCDC.
;
_cell_angle_alpha 90
_cell_angle_beta 91.598(2)
_cell_angle_gamma 90
_cell_formula_units_Z 2
_cell_length_a 7.3108(5)
_cell_length_b 6.7983(5)
_cell_length_c 14.1226(11)
_cell_measurement_reflns_used 6520
_cell_measurement_temperature 293(2)
_cell_measurement_theta_max 27.27
_cell_measurement_theta_min 3.10
_cell_volume 701.63(9)
_computing_cell_refinement 'SAINT v8.37A (Bruker, 2015)'
_computing_data_reduction 'SAINT v8.37A (Bruker, 2015)'
_computing_molecular_graphics 'Olex2 (Dolomanov et al., 2009)'
_computing_publication_material 'Olex2 (Dolomanov et al., 2009)'
_computing_structure_refinement 'ShelXL (Sheldrick, 2015)'
_computing_structure_solution 'olex2.solve (Bourhis et al., 2015)'
_diffrn_ambient_temperature 293(2)
_diffrn_detector_area_resol_mean 7.9
_diffrn_detector_type 'CCD area detector'
_diffrn_measured_fraction_theta_full 0.997
_diffrn_measured_fraction_theta_max 0.997
_diffrn_measurement_device 'three-circle diffractometer'
_diffrn_measurement_device_type 'Bruker APEX-II CCD'
_diffrn_measurement_method '\f and \w scans'
_diffrn_radiation_type MoK\a
_diffrn_radiation_wavelength 0.71073
_diffrn_reflns_av_R_equivalents 0.0389
_diffrn_reflns_av_unetI/netI 0.0167
_diffrn_reflns_Laue_measured_fraction_full 0.997
_diffrn_reflns_Laue_measured_fraction_max 0.997
_diffrn_reflns_limit_h_max 8
_diffrn_reflns_limit_h_min -8
_diffrn_reflns_limit_k_max 8
_diffrn_reflns_limit_k_min -8
_diffrn_reflns_limit_l_max 16
_diffrn_reflns_limit_l_min -16
_diffrn_reflns_number 16521
_diffrn_reflns_point_group_measured_fraction_full 0.997
_diffrn_reflns_point_group_measured_fraction_max 0.997
_diffrn_reflns_theta_full 24.997
_diffrn_reflns_theta_max 24.997
_diffrn_reflns_theta_min 3.103
_diffrn_standards_number 0
_exptl_absorpt_coefficient_mu 0.115
_exptl_absorpt_correction_T_max 0.7456
_exptl_absorpt_correction_T_min 0.6396
_exptl_absorpt_correction_type multi-scan
_exptl_crystal_colour 'metallic whiteish white'
_exptl_crystal_colour_lustre metallic
_exptl_crystal_colour_modifier whiteish
_exptl_crystal_colour_primary white
_exptl_crystal_density_diffrn 1.439
_exptl_crystal_description cube
_exptl_crystal_F_000 314
_exptl_crystal_size_max 0.23
_exptl_crystal_size_mid 0.18
_exptl_crystal_size_min 0.06
_refine_diff_density_max 0.281
_refine_diff_density_min -0.251
_refine_diff_density_rms 0.046
_refine_ls_extinction_method none
_refine_ls_goodness_of_fit_ref 1.103
_refine_ls_hydrogen_treatment mixed
_refine_ls_matrix_type full
_refine_ls_number_parameters 137
_refine_ls_number_reflns 1347
_refine_ls_number_restraints 0
_refine_ls_restrained_S_all 1.103
_refine_ls_R_factor_all 0.0504
_refine_ls_R_factor_gt 0.0402
_refine_ls_shift/su_max 0.009
_refine_ls_shift/su_mean 0.001
_refine_ls_structure_factor_coef Fsqd
_refine_ls_weighting_details 'w=1/[\s^2^(Fo^2^)+(0.0516P)^2^+0.2030P] where P=(Fo^2^+2Fc^2^)/3'
_refine_ls_weighting_scheme calc
_refine_ls_wR_factor_gt 0.0996
_refine_ls_wR_factor_ref 0.1038
_reflns_Friedel_coverage 0.000
_reflns_number_gt 1128
_reflns_number_total 1347
_reflns_threshold_expression 'I > 2\s(I)'
_cod_data_source_file c9tc00473d2.cif
_cod_data_source_block 1
_cod_database_code 7237735
_shelx_shelxl_version_number 2014/7
_shelx_space_group_comment
;
The symmetry employed for this shelxl refinement is uniquely defined
by the following loop, which should always be used as a source of
symmetry information in preference to the above space-group names.
They are only intended as comments.
;
_shelx_estimated_absorpt_t_max 0.993
_shelx_estimated_absorpt_t_min 0.974
_olex2_refinement_description
;
1. Fixed Uiso
 At 1.5 times of:
  All C(H,H,H) groups, H00L of C00K
 At 1.2 times of:
  H00D of C00D, H00E of C00E, H00F of C00F, H00G of C00G, H00H of C00H, H00A
  of C00A, H00C of C00C, H00I of C00I
2. Others
 Fixed Sof: H00B(0.5) H00J(0.5) H00K(0.5) H00L(0.5)
3.a Aromatic/amide H refined with riding coordinates:
 C00A(H00A), C00C(H00C), C00D(H00D), C00E(H00E), C00F(H00F), C00G(H00G),
 C00H(H00H), C00I(H00I)
3.b Idealised Me refined as rotating group:
 C00J(H00B,H00J,H00K)
;
_olex2_submission_special_instructions 'No special instructions were received'

loop_
_space_group_symop_operation_xyz
'x, y, z'
'-x, y+1/2, -z'
'-x, -y, -z'
'x, -y-1/2, z'

loop_
_atom_site_label
_atom_site_type_symbol
_atom_site_fract_x
_atom_site_fract_y
_atom_site_fract_z
_atom_site_U_iso_or_equiv
_atom_site_adp_type
_atom_site_occupancy
_atom_site_site_symmetry_order
_atom_site_calc_flag
_atom_site_refinement_flags_posn
_atom_site_refinement_flags_adp
_atom_site_refinement_flags_occupancy
_atom_site_disorder_assembly
_atom_site_disorder_group
F001 F 0.00206(13) 0.58473(19) 0.30552(8) 0.0604(4) Uani 1 1 d . . . . .
O002 O 0.1799(2) 0.7500 0.19312(11) 0.0445(5) Uani 1 2 d S T P . .
O003 O 0.7560(2) 0.7500 -0.13242(11) 0.0502(5) Uani 1 2 d S T P . .
N004 N 0.2897(2) 0.7500 0.34732(12) 0.0351(5) Uani 1 2 d S T P . .
N005 N 0.4856(3) 0.7500 0.58896(13) 0.0369(5) Uani 1 2 d S T P . .
N006 N 0.4368(2) 0.7500 0.28644(12) 0.0367(5) Uani 1 2 d S T P . .
C007 C 0.3615(3) 0.7500 0.20168(15) 0.0339(5) Uani 1 2 d S T P . .
C008 C 0.4834(3) 0.7500 0.49064(15) 0.0322(5) Uani 1 2 d S T P . .
C009 C 0.4690(3) 0.7500 0.11662(15) 0.0343(5) Uani 1 2 d S T P . .
C00A C 0.3154(3) 0.7500 0.43846(15) 0.0348(5) Uani 1 2 d S T P . .
H00A H 0.2102 0.7500 0.4740 0.042 Uiso 1 2 calc RS T P . .
C00B C 0.6708(3) 0.7500 -0.04800(15) 0.0368(5) Uani 1 2 d S T P . .
C00C C 0.7605(3) 0.7500 0.04066(16) 0.0386(6) Uani 1 2 d S T P . .
H00C H 0.8877 0.7500 0.0451 0.046 Uiso 1 2 calc RS T P . .
C00D C 0.6593(3) 0.7500 0.12139(15) 0.0380(6) Uani 1 2 d S T P . .
H00D H 0.7193 0.7500 0.1803 0.046 Uiso 1 2 calc RS T P . .
C00E C 0.4813(3) 0.7500 -0.05344(16) 0.0407(6) Uani 1 2 d S T P . .
H00E H 0.4213 0.7500 -0.1124 0.049 Uiso 1 2 calc RS T P . .
C00F C 0.6642(3) 0.7500 0.46312(17) 0.0399(6) Uani 1 2 d S T P . .
H00F H 0.7044 0.7500 0.4012 0.048 Uiso 1 2 calc RS T P . .
C00G C 0.3818(3) 0.7500 0.02717(16) 0.0386(6) Uani 1 2 d S T P . .
H00G H 0.2547 0.7500 0.0225 0.046 Uiso 1 2 calc RS T P . .
C00H C 0.6587(4) 0.7500 0.62079(18) 0.0482(7) Uani 1 2 d S T P . .
H00H H 0.6965 0.7500 0.6842 0.058 Uiso 1 2 calc RS T P . .
C00I C 0.7734(3) 0.7500 0.54461(19) 0.0529(7) Uani 1 2 d S T P . .
H00I H 0.9007 0.7500 0.5476 0.063 Uiso 1 2 calc RS T P . .
C00J C 0.3282(4) 0.7500 0.65000(18) 0.0555(7) Uani 1 2 d S T P . .
H00B H 0.3648 0.7968 0.7118 0.083 Uiso 0.5 1 calc GR . . A -1
H00J H 0.2812 0.6187 0.6549 0.083 Uiso 0.5 1 calc GR . . A -1
H00K H 0.2349 0.8345 0.6235 0.083 Uiso 0.5 1 calc GR . . A -1
C00K C 0.9518(4) 0.7500 -0.1308(2) 0.0558(8) Uani 1 2 d S T P . .
H00L H 1.002(6) 0.870(7) -0.098(3) 0.084 Uiso 0.5 1 d R . . B -1
B00L B 0.1030(4) 0.7500 0.2883(2) 0.0424(7) Uani 1 2 d S T P . .
H00M H 0.983(4) 0.7500 -0.191(2) 0.049(8) Uiso 1 2 d S T P . .

loop_
_atom_site_aniso_label
_atom_site_aniso_U_11
_atom_site_aniso_U_22
_atom_site_aniso_U_33
_atom_site_aniso_U_23
_atom_site_aniso_U_13
_atom_site_aniso_U_12
F001 0.0437(6) 0.0766(8) 0.0608(7) 0.0031(6) -0.0008(5) -0.0207(6)
O002 0.0305(9) 0.0678(12) 0.0349(9) 0.000 -0.0054(7) 0.000
O003 0.0478(10) 0.0729(13) 0.0300(9) 0.000 0.0024(7) 0.000
N004 0.0295(10) 0.0443(11) 0.0316(10) 0.000 0.0020(8) 0.000
N005 0.0397(11) 0.0425(11) 0.0285(10) 0.000 0.0011(8) 0.000
N006 0.0305(10) 0.0497(12) 0.0299(10) 0.000 0.0005(8) 0.000
C007 0.0305(11) 0.0357(12) 0.0352(12) 0.000 -0.0043(9) 0.000
C008 0.0357(12) 0.0327(12) 0.0283(11) 0.000 0.0020(9) 0.000
C009 0.0358(12) 0.0365(12) 0.0302(11) 0.000 -0.0028(9) 0.000
C00A 0.0304(11) 0.0402(13) 0.0339(12) 0.000 0.0047(9) 0.000
C00B 0.0455(14) 0.0367(13) 0.0281(11) 0.000 -0.0001(10) 0.000
C00C 0.0323(12) 0.0456(14) 0.0377(12) 0.000 -0.0027(10) 0.000
C00D 0.0373(13) 0.0482(14) 0.0282(11) 0.000 -0.0060(9) 0.000
C00E 0.0434(13) 0.0496(14) 0.0286(11) 0.000 -0.0092(10) 0.000
C00F 0.0361(12) 0.0469(14) 0.0368(12) 0.000 0.0036(10) 0.000
C00G 0.0327(12) 0.0483(14) 0.0343(12) 0.000 -0.0075(9) 0.000
C00H 0.0485(15) 0.0588(17) 0.0367(13) 0.000 -0.0092(11) 0.000
C00I 0.0332(13) 0.077(2) 0.0484(15) 0.000 -0.0053(11) 0.000
C00J 0.0541(16) 0.079(2) 0.0339(13) 0.000 0.0128(11) 0.000
C00K 0.0458(16) 0.082(2) 0.0400(16) 0.000 0.0104(12) 0.000
B00L 0.0283(13) 0.0592(18) 0.0395(15) 0.000 -0.0025(11) 0.000

loop_
_atom_type_symbol
_atom_type_description
_atom_type_scat_dispersion_real
_atom_type_scat_dispersion_imag
_atom_type_scat_source
C C 0.0033 0.0016 'International Tables Vol C Tables 4.2.6.8 and 6.1.1.4'
H H 0.0000 0.0000 'International Tables Vol C Tables 4.2.6.8 and 6.1.1.4'
B B 0.0013 0.0007 'International Tables Vol C Tables 4.2.6.8 and 6.1.1.4'
F F 0.0171 0.0103 'International Tables Vol C Tables 4.2.6.8 and 6.1.1.4'
N N 0.0061 0.0033 'International Tables Vol C Tables 4.2.6.8 and 6.1.1.4'
O O 0.0106 0.0060 'International Tables Vol C Tables 4.2.6.8 and 6.1.1.4'

loop_
_geom_angle_atom_site_label_1
_geom_angle_atom_site_label_2
_geom_angle_atom_site_label_3
_geom_angle
_geom_angle_site_symmetry_1
C007 O002 B00L 108.86(17) .
C00B O003 C00K 118.0(2) .
N006 N004 B00L 110.12(17) .
C00A N004 N006 121.28(18) .
C00A N004 B00L 128.60(19) .
C008 N005 C00J 127.2(2) .
C00H N005 C008 108.8(2) .
C00H N005 C00J 124.0(2) .
C007 N006 N004 104.64(17) .
O002 C007 C009 119.10(19) .
N006 C007 O002 118.6(2) .
N006 C007 C009 122.3(2) .
N005 C008 C00A 120.5(2) .
C00F C008 N005 107.17(19) .
C00F C008 C00A 132.4(2) .
C00D C009 C007 121.54(19) .
C00D C009 C00G 118.3(2) .
C00G C009 C007 120.2(2) .
N004 C00A C008 128.1(2) .
N004 C00A H00A 115.9 .
C008 C00A H00A 115.9 .
O003 C00B C00C 124.8(2) .
O003 C00B C00E 115.7(2) .
C00E C00B C00C 119.6(2) .
C00B C00C H00C 120.3 .
C00D C00C C00B 119.5(2) .
C00D C00C H00C 120.3 .
C009 C00D H00D 119.3 .
C00C C00D C009 121.3(2) .
C00C C00D H00D 119.3 .
C00B C00E H00E 119.7 .
C00G C00E C00B 120.5(2) .
C00G C00E H00E 119.7 .
C008 C00F H00F 126.3 .
C00I C00F C008 107.4(2) .
C00I C00F H00F 126.3 .
C009 C00G H00G 119.6 .
C00E C00G C009 120.8(2) .
C00E C00G H00G 119.6 .
N005 C00H H00H 125.4 .
N005 C00H C00I 109.2(2) .
C00I C00H H00H 125.4 .
C00F C00I C00H 107.4(2) .
C00F C00I H00I 126.3 .
C00H C00I H00I 126.3 .
N005 C00J H00B 109.5 .
N005 C00J H00J 109.5 .
N005 C00J H00K 109.5 .
H00B C00J H00J 109.5 .
H00B C00J H00K 109.5 .
H00J C00J H00K 109.5 .
O003 C00K H00L 111(3) .
O003 C00K H00M 105.7(17) .
H00L C00K H00M 110(3) .
F001 B00L F001 110.2(2) 4_575
F001 B00L O002 112.59(14) .
F001 B00L O002 112.59(14) 4_575
F001 B00L N004 111.58(13) 4_575
F001 B00L N004 111.58(13) .
O002 B00L N004 97.79(18) .

loop_
_geom_bond_atom_site_label_1
_geom_bond_atom_site_label_2
_geom_bond_distance
_geom_bond_site_symmetry_2
F001 B00L 1.3698(19) .
O002 C007 1.329(3) .
O002 B00L 1.471(3) .
O003 C00B 1.361(3) .
O003 C00K 1.431(3) .
N004 N006 1.396(2) .
N004 C00A 1.296(3) .
N004 B00L 1.580(3) .
N005 C008 1.388(3) .
N005 C00H 1.331(3) .
N005 C00J 1.457(3) .
N006 C007 1.304(3) .
C007 C009 1.454(3) .
C008 C00A 1.415(3) .
C008 C00F 1.388(3) .
C009 C00D 1.391(3) .
C009 C00G 1.399(3) .
C00A H00A 0.9300 .
C00B C00C 1.397(3) .
C00B C00E 1.385(3) .
C00C H00C 0.9300 .
C00C C00D 1.376(3) .
C00D H00D 0.9300 .
C00E H00E 0.9300 .
C00E C00G 1.368(3) .
C00F H00F 0.9300 .
C00F C00I 1.383(4) .
C00G H00G 0.9300 .
C00H H00H 0.9300 .
C00H C00I 1.383(4) .
C00I H00I 0.9300 .
C00J H00B 0.9600 .
C00J H00J 0.9600 .
C00J H00K 0.9600 .
C00K H00L 1.00(5) .
C00K H00M 0.88(3) .
B00L F001 1.3698(19) 4_575
